data_7108235
loop_
_publ_author_name
'Gowri Priya'
'Amol Kotmale'
'Rupesh Gawade'
'Deepti Mishra'
'Sourav Pal'
'Vedavati Puranik'
'Pattuparambil Rajamohanan'
'Gangadhar J.Sanjayan'

_publ_section_title
;
 Helical folding in heterogeneous foldamers without inter-residual
 backbone hydrogen-bonding
;
_journal_name_full Chem.Commun.
_journal_page_first 8922
_journal_paper_doi 10.1039/c2cc33235c
_journal_volume 48
_journal_year 2012
_chemical_formula_moiety 'C27 H34 N4 O7 S2'
_chemical_formula_sum 'C27 H34 N4 O7 S2'
_chemical_formula_weight 590.70
_chemical_melting_point 361(2)
_chemical_name_common foldamers
_chemical_name_systematic
;
?
;
_space_group_IT_number 19
_symmetry_cell_setting orthorhombic
_symmetry_space_group_name_Hall 'P 2ac 2ab'
_symmetry_space_group_name_H-M 'P 21 21 21'
_atom_sites_solution_hydrogens geom
_atom_sites_solution_primary direct
_atom_sites_solution_secondary difmap
_audit_creation_method SHELXL-97
_cell_angle_alpha 90.00
_cell_angle_beta 90.00
_cell_angle_gamma 90.00
_cell_formula_units_Z 4
_cell_length_a 11.077(1)
_cell_length_b 16.020(2)
_cell_length_c 17.325(2)
_cell_measurement_reflns_used 4416
_cell_measurement_temperature 296(2)
_cell_measurement_theta_max 25.911
_cell_measurement_theta_min 2.235
_cell_volume 3074.4(6)
_computing_cell_refinement 'BRUKER SAINT'
_computing_data_collection 'BRUKER SMART'
_computing_data_reduction 'BRUKER SAINT'
_computing_molecular_graphics 'SHELXTL, PyMOL and PLATON'
_computing_publication_material SHELXTL
_computing_structure_refinement 'SHELXL-97 (Sheldrick, 1997)'
_computing_structure_solution 'SHELXS-97 (Sheldrick, 1990)'
_diffrn_ambient_temperature 296(2)
_diffrn_measured_fraction_theta_full 1.000
_diffrn_measured_fraction_theta_max 1.000
_diffrn_measurement_device 'Bruker Smart APEX'
_diffrn_measurement_device_type 'CCD Area Detector'
_diffrn_measurement_method 'Omega Scan'
_diffrn_radiation_monochromator graphite
_diffrn_radiation_source 'fine-focus sealed tube'
_diffrn_radiation_type MoK\a
_diffrn_radiation_wavelength 0.71073
_diffrn_reflns_av_R_equivalents 0.0282
_diffrn_reflns_av_sigmaI/netI 0.0326
_diffrn_reflns_limit_h_max 13
_diffrn_reflns_limit_h_min -12
_diffrn_reflns_limit_k_max 15
_diffrn_reflns_limit_k_min -19
_diffrn_reflns_limit_l_max 15
_diffrn_reflns_limit_l_min -20
_diffrn_reflns_number 15654
_diffrn_reflns_theta_full 25.00
_diffrn_reflns_theta_max 25.00
_diffrn_reflns_theta_min 2.18
_exptl_absorpt_coefficient_mu 0.221
_exptl_absorpt_correction_T_max 0.9921
_exptl_absorpt_correction_T_min 0.9705
_exptl_absorpt_correction_type multi-scan
_exptl_absorpt_process_details 'Bruker SADABS'
_exptl_crystal_colour colourless
_exptl_crystal_density_diffrn 1.276
_exptl_crystal_density_method 'not measured'
_exptl_crystal_description needle
_exptl_crystal_F_000 1248
_exptl_crystal_size_max 0.14
_exptl_crystal_size_mid 0.04
_exptl_crystal_size_min 0.04
_refine_diff_density_max 0.345
_refine_diff_density_min -0.273
_refine_diff_density_rms 0.069
_refine_ls_abs_structure_details 'Flack H D (1983), Acta Cryst. A39, 876-881'
_refine_ls_abs_structure_Flack 0.03(11)
_refine_ls_extinction_method none
_refine_ls_goodness_of_fit_ref 1.053
_refine_ls_hydrogen_treatment riding
_refine_ls_matrix_type full
_refine_ls_number_parameters 365
_refine_ls_number_reflns 5415
_refine_ls_number_restraints 24
_refine_ls_restrained_S_all 1.100
_refine_ls_R_factor_all 0.0715
_refine_ls_R_factor_gt 0.0586
_refine_ls_shift/su_max 0.001
_refine_ls_shift/su_mean 0.000
_refine_ls_structure_factor_coef Fsqd
_refine_ls_weighting_details 'calc w=1/[\s^2^(Fo^2^)+(0.0833P)^2^+0.7642P] where P=(Fo^2^+2Fc^2^)/3'
_refine_ls_weighting_scheme calc
_refine_ls_wR_factor_gt 0.1467
_refine_ls_wR_factor_ref 0.1546
_reflns_number_gt 4451
_reflns_number_total 5415
_reflns_threshold_expression >2sigma(I)
_cod_data_source_file c2cc33235c.txt
_cod_data_source_block C27H34N4O7S2Compound3a
_cod_depositor_comments
;
The following automatic conversions were performed:

'_chemical_melting_point' value '86-90 degree centigrade' was changed
to '361(2)' - it was converted from degrees Celsius(C) to Kelvins(K),
the average value was taken and precision was estimated.

Automatic conversion script
Id: cif_fix_values 1715 2011-07-08 13:25:40Z adriana 
;
_cod_original_sg_symbol_H-M P212121
_cod_database_code 7108235

loop_
_symmetry_equiv_pos_as_xyz
'x, y, z'
'-x+1/2, -y, z+1/2'
'-x, y+1/2, -z+1/2'
'x+1/2, -y+1/2, -z'

loop_
_atom_site_label
_atom_site_type_symbol
_atom_site_fract_x
_atom_site_fract_y
_atom_site_fract_z
_atom_site_U_iso_or_equiv
_atom_site_adp_type
_atom_site_occupancy
_atom_site_symmetry_multiplicity
_atom_site_calc_flag
_atom_site_refinement_flags
S1 S 0.23823(9) 0.73636(7) 0.86252(7) 0.0725(3) Uani 1 1 d .
S2 S 0.79055(16) 1.08743(8) 0.83401(7) 0.0982(5) Uani 1 1 d .
O1 O 0.3114(4) 0.9909(2) 1.08075(19) 0.0986(11) Uani 1 1 d .
O2 O 0.1401(3) 0.8922(2) 0.8856(2) 0.1050(12) Uani 1 1 d .
O3 O 0.5679(2) 0.86667(16) 0.96115(15) 0.0592(7) Uani 1 1 d .
O4 O 0.7460(3) 0.92137(17) 0.82919(15) 0.0726(8) Uani 1 1 d .
O5 O 0.9457(4) 1.0222(2) 1.0704(2) 0.1023(12) Uani 1 1 d .
O6 O 0.9911(6) 1.1571(3) 1.0730(3) 0.169(3) Uani 1 1 d D
O7 O 0.4676(3) 1.07962(19) 1.06011(15) 0.0704(8) Uani 1 1 d .
N1 N 0.3479(3) 1.0449(2) 0.9640(2) 0.0701(9) Uani 1 1 d .
N2 N 0.3383(3) 0.8832(2) 0.91251(18) 0.0576(8) Uani 1 1 d .
H2 H 0.4006 0.9108 0.9274 0.069 Uiso 1 1 calc R
N3 N 0.6835(2) 0.77035(17) 0.90411(15) 0.0481(7) Uani 1 1 d .
N4 N 0.8339(3) 0.96521(18) 0.93916(18) 0.0572(8) Uani 1 1 d .
H4 H 0.8599 0.9500 0.9838 0.069 Uiso 1 1 calc R
C1 C 0.3712(4) 1.0349(3) 1.0394(2) 0.0596(10) Uani 1 1 d .
C2 C 0.2325(5) 1.0153(3) 0.9324(3) 0.0954(16) Uani 1 1 d DU
H2A H 0.1697 1.0234 0.9716 0.114 Uiso 1 1 calc R
C3 C 0.2064(9) 1.0705(5) 0.8666(5) 0.170(4) Uani 1 1 d DU
H3A H 0.1614 1.0416 0.8267 0.204 Uiso 1 1 calc R
H3B H 0.1621 1.1197 0.8826 0.204 Uiso 1 1 calc R
C4 C 0.3276(11) 1.0913(6) 0.8411(4) 0.195(4) Uani 1 1 d DU
H4A H 0.3263 1.1431 0.8121 0.234 Uiso 1 1 calc R
H4B H 0.3585 1.0476 0.8078 0.234 Uiso 1 1 calc R
C5 C 0.4107(8) 1.1010(4) 0.9137(3) 0.137(3) Uani 1 1 d DU
H5A H 0.4928 1.0828 0.9036 0.165 Uiso 1 1 calc R
H5B H 0.4113 1.1577 0.9333 0.165 Uiso 1 1 calc R
C6 C 0.2329(4) 0.9245(3) 0.9089(2) 0.0718(11) Uani 1 1 d .
C7 C 0.3548(3) 0.7999(2) 0.8943(2) 0.0529(9) Uani 1 1 d .
C8 C 0.4627(3) 0.7576(2) 0.89894(19) 0.0517(8) Uani 1 1 d .
C9 C 0.4483(4) 0.6715(3) 0.8794(2) 0.0637(10) Uani 1 1 d .
H9 H 0.5106 0.6326 0.8809 0.076 Uiso 1 1 calc R
C10 C 0.3334(4) 0.6528(3) 0.8585(3) 0.0755(12) Uani 1 1 d .
H10 H 0.3089 0.5997 0.8434 0.091 Uiso 1 1 calc R
C11 C 0.5744(3) 0.8008(2) 0.92367(19) 0.0488(8) Uani 1 1 d .
C12 C 0.7123(3) 0.7048(2) 0.8472(2) 0.0572(9) Uani 1 1 d .
H12A H 0.6552 0.7054 0.8047 0.069 Uiso 1 1 calc R
H12B H 0.7120 0.6500 0.8709 0.069 Uiso 1 1 calc R
C13 C 0.8374(3) 0.7284(3) 0.8201(2) 0.0679(11) Uani 1 1 d .
H13A H 0.8338 0.7680 0.7778 0.081 Uiso 1 1 calc R
H13B H 0.8823 0.6796 0.8037 0.081 Uiso 1 1 calc R
C14 C 0.8940(3) 0.7677(3) 0.8912(3) 0.0676(11) Uani 1 1 d .
H14A H 0.9610 0.8036 0.8772 0.081 Uiso 1 1 calc R
H14B H 0.9226 0.7253 0.9267 0.081 Uiso 1 1 calc R
C15 C 0.7907(3) 0.8180(2) 0.92644(19) 0.0493(8) Uani 1 1 d .
H15 H 0.7984 0.8202 0.9828 0.059 Uiso 1 1 calc R
C16 C 0.7854(3) 0.9057(2) 0.8927(2) 0.0537(9) Uani 1 1 d .
C17 C 0.8441(4) 1.0478(3) 0.9197(2) 0.0663(10) Uani 1 1 d .
C18 C 0.8944(5) 1.1090(3) 0.9652(3) 0.0753(12) Uani 1 1 d .
C19 C 0.8909(7) 1.1881(3) 0.9275(4) 0.115(2) Uani 1 1 d .
H19 H 0.9216 1.2367 0.9493 0.138 Uiso 1 1 calc R
C20 C 0.8394(8) 1.1857(4) 0.8580(4) 0.132(3) Uani 1 1 d .
H20 H 0.8309 1.2321 0.8261 0.159 Uiso 1 1 calc R
C21 C 0.9459(5) 1.0900(3) 1.0409(3) 0.0926(15) Uani 1 1 d .
C22 C 1.0770(10) 1.1394(7) 1.1424(7) 0.214(6) Uani 1 1 d D
H22A H 1.1077 1.0827 1.1430 0.257 Uiso 1 1 calc R
H22B H 1.1430 1.1790 1.1462 0.257 Uiso 1 1 calc R
C23 C 0.9890(11) 1.1528(9) 1.1957(6) 0.243(7) Uani 1 1 d D
H23A H 0.9984 1.2075 1.2175 0.364 Uiso 1 1 calc R
H23B H 0.9950 1.1117 1.2358 0.364 Uiso 1 1 calc R
H23C H 0.9114 1.1486 1.1713 0.364 Uiso 1 1 calc R
C24 C 0.5304(4) 1.0626(3) 1.1337(3) 0.0802(14) Uani 1 1 d .
C25 C 0.6373(6) 1.1178(7) 1.1270(4) 0.162(4) Uani 1 1 d .
H25A H 0.6722 1.1120 1.0766 0.244 Uiso 1 1 calc R
H25B H 0.6959 1.1025 1.1654 0.244 Uiso 1 1 calc R
H25C H 0.6132 1.1748 1.1348 0.244 Uiso 1 1 calc R
C26 C 0.4554(5) 1.0891(4) 1.2011(3) 0.1012(18) Uani 1 1 d .
H26A H 0.4297 1.1458 1.1940 0.152 Uiso 1 1 calc R
H26B H 0.5024 1.0850 1.2475 0.152 Uiso 1 1 calc R
H26C H 0.3859 1.0535 1.2051 0.152 Uiso 1 1 calc R
C27 C 0.5642(8) 0.9714(5) 1.1350(4) 0.161(4) Uani 1 1 d .
H27A H 0.4938 0.9382 1.1249 0.241 Uiso 1 1 calc R
H27B H 0.5962 0.9573 1.1848 0.241 Uiso 1 1 calc R
H27C H 0.6240 0.9607 1.0962 0.241 Uiso 1 1 calc R

loop_
_atom_site_aniso_label
_atom_site_aniso_U_11
_atom_site_aniso_U_22
_atom_site_aniso_U_33
_atom_site_aniso_U_23
_atom_site_aniso_U_13
_atom_site_aniso_U_12
S1 0.0624(6) 0.0839(7) 0.0712(6) 0.0006(5) -0.0155(5) -0.0284(5)
S2 0.1575(14) 0.0679(7) 0.0691(7) 0.0089(6) -0.0056(8) -0.0053(8)
O1 0.110(3) 0.108(3) 0.078(2) 0.009(2) 0.011(2) -0.024(2)
O2 0.067(2) 0.104(3) 0.144(3) -0.002(2) -0.048(2) -0.0050(17)
O3 0.0518(14) 0.0614(15) 0.0644(16) -0.0270(13) -0.0016(12) -0.0012(12)
O4 0.096(2) 0.0689(17) 0.0530(16) 0.0056(13) -0.0171(14) -0.0127(16)
O5 0.135(3) 0.068(2) 0.104(3) -0.0081(19) -0.048(2) -0.010(2)
O6 0.263(7) 0.089(3) 0.154(4) -0.017(3) -0.116(5) -0.045(4)
O7 0.0774(19) 0.0781(19) 0.0557(16) -0.0022(14) -0.0142(13) -0.0033(15)
N1 0.078(2) 0.068(2) 0.064(2) 0.0050(17) -0.0251(17) 0.0044(18)
N2 0.0496(17) 0.0612(19) 0.0620(18) -0.0017(15) -0.0113(15) -0.0112(15)
N3 0.0516(16) 0.0510(16) 0.0417(14) -0.0086(12) -0.0013(12) -0.0053(13)
N4 0.0623(18) 0.0520(17) 0.0573(18) -0.0018(14) -0.0076(14) -0.0128(15)
C1 0.060(2) 0.057(2) 0.062(2) 0.003(2) -0.002(2) 0.0084(19)
C2 0.084(3) 0.085(3) 0.117(4) -0.017(3) -0.051(3) 0.016(3)
C3 0.220(8) 0.100(5) 0.189(7) 0.028(5) -0.135(7) -0.004(5)
C4 0.313(11) 0.164(7) 0.107(5) 0.075(5) -0.064(7) -0.064(8)
C5 0.226(8) 0.117(5) 0.068(3) 0.028(3) -0.041(4) -0.066(5)
C6 0.057(2) 0.076(3) 0.082(3) 0.006(2) -0.030(2) 0.002(2)
C7 0.058(2) 0.058(2) 0.0426(18) -0.0013(16) -0.0020(15) -0.0167(17)
C8 0.054(2) 0.056(2) 0.0448(19) -0.0057(16) 0.0048(15) -0.0135(17)
C9 0.067(2) 0.060(2) 0.064(3) -0.0092(19) 0.0047(19) -0.0207(19)
C10 0.077(3) 0.070(3) 0.080(3) -0.013(2) -0.004(2) -0.038(2)
C11 0.0517(19) 0.052(2) 0.0424(18) -0.0026(16) -0.0014(15) -0.0083(16)
C12 0.061(2) 0.060(2) 0.051(2) -0.0157(16) -0.0004(17) 0.0005(17)
C13 0.066(2) 0.070(3) 0.067(2) -0.010(2) 0.014(2) 0.003(2)
C14 0.054(2) 0.068(3) 0.080(3) 0.001(2) 0.0031(19) -0.001(2)
C15 0.0460(18) 0.057(2) 0.0449(18) -0.0019(15) -0.0046(15) -0.0080(16)
C16 0.054(2) 0.057(2) 0.050(2) -0.0039(16) -0.0002(16) -0.0083(17)
C17 0.074(3) 0.057(2) 0.068(2) -0.003(2) 0.009(2) -0.006(2)
C18 0.091(3) 0.052(2) 0.082(3) -0.009(2) -0.001(2) -0.011(2)
C19 0.188(7) 0.050(3) 0.108(5) -0.009(3) 0.008(4) -0.020(3)
C20 0.228(8) 0.070(3) 0.099(5) 0.011(3) 0.000(5) -0.004(4)
C21 0.104(4) 0.067(3) 0.106(4) -0.021(3) -0.022(3) -0.022(3)
C22 0.212(11) 0.150(8) 0.279(16) -0.091(10) 0.045(12) -0.038(8)
C23 0.224(12) 0.337(18) 0.168(9) -0.061(10) -0.050(9) 0.140(13)
C24 0.084(3) 0.098(3) 0.059(3) -0.020(2) -0.021(2) 0.030(3)
C25 0.102(5) 0.279(11) 0.106(5) -0.058(6) -0.019(4) -0.049(6)
C26 0.106(4) 0.133(5) 0.064(3) -0.017(3) -0.005(3) 0.031(4)
C27 0.222(8) 0.145(6) 0.114(5) -0.044(4) -0.074(5) 0.114(6)

loop_
_atom_type_symbol
_atom_type_description
_atom_type_scat_dispersion_real
_atom_type_scat_dispersion_imag
_atom_type_scat_source
C C 0.0033 0.0016 'International Tables Vol C Tables 4.2.6.8 and 6.1.1.4'
H H 0.0000 0.0000 'International Tables Vol C Tables 4.2.6.8 and 6.1.1.4'
N N 0.0061 0.0033 'International Tables Vol C Tables 4.2.6.8 and 6.1.1.4'
O O 0.0106 0.0060 'International Tables Vol C Tables 4.2.6.8 and 6.1.1.4'
S S 0.1246 0.1234 'International Tables Vol C Tables 4.2.6.8 and 6.1.1.4'

loop_
_geom_angle_atom_site_label_1
_geom_angle_atom_site_label_2
_geom_angle_atom_site_label_3
_geom_angle
C10 S1 C7 90.79(19)
C20 S2 C17 91.2(3)
C21 O6 C22 114.3(6)
C1 O7 C24 120.6(3)
C1 N1 C5 125.1(4)
C1 N1 C2 119.5(4)
C5 N1 C2 113.5(4)
C6 N2 C7 125.4(3)
C6 N2 H2 117.3
C7 N2 H2 117.3
C11 N3 C15 118.2(3)
C11 N3 C12 128.3(3)
C15 N3 C12 111.9(3)
C16 N4 C17 124.4(3)
C16 N4 H4 117.8
C17 N4 H4 117.8
O1 C1 O7 126.5(4)
O1 C1 N1 122.9(4)
O7 C1 N1 110.5(4)
N1 C2 C3 105.4(5)
N1 C2 C6 114.1(4)
C3 C2 C6 111.7(5)
N1 C2 H2A 108.5
C3 C2 H2A 108.5
C6 C2 H2A 108.5
C4 C3 C2 101.1(6)
C4 C3 H3A 111.5
C2 C3 H3A 111.5
C4 C3 H3B 111.5
C2 C3 H3B 111.5
H3A C3 H3B 109.4
C3 C4 C5 108.8(7)
C3 C4 H4A 109.9
C5 C4 H4A 109.9
C3 C4 H4B 109.9
C5 C4 H4B 109.9
H4A C4 H4B 108.3
N1 C5 C4 98.1(5)
N1 C5 H5A 112.1
C4 C5 H5A 112.1
N1 C5 H5B 112.1
C4 C5 H5B 112.1
H5A C5 H5B 109.8
O2 C6 N2 122.6(4)
O2 C6 C2 119.6(4)
N2 C6 C2 117.7(4)
C8 C7 N2 125.2(3)
C8 C7 S1 112.1(3)
N2 C7 S1 122.7(3)
C7 C8 C9 111.4(3)
C7 C8 C11 120.8(3)
C9 C8 C11 127.8(4)
C10 C9 C8 112.4(4)
C10 C9 H9 123.8
C8 C9 H9 123.8
C9 C10 S1 113.3(3)
C9 C10 H10 123.3
S1 C10 H10 123.3
O3 C11 N3 119.4(3)
O3 C11 C8 120.0(3)
N3 C11 C8 120.5(3)
N3 C12 C13 103.2(3)
N3 C12 H12A 111.1
C13 C12 H12A 111.1
N3 C12 H12B 111.1
C13 C12 H12B 111.1
H12A C12 H12B 109.1
C12 C13 C14 103.4(3)
C12 C13 H13A 111.1
C14 C13 H13A 111.1
C12 C13 H13B 111.1
C14 C13 H13B 111.1
H13A C13 H13B 109.1
C13 C14 C15 103.5(3)
C13 C14 H14A 111.1
C15 C14 H14A 111.1
C13 C14 H14B 111.1
C15 C14 H14B 111.1
H14A C14 H14B 109.0
N3 C15 C16 110.3(3)
N3 C15 C14 103.1(3)
C16 C15 C14 111.2(3)
N3 C15 H15 110.6
C16 C15 H15 110.6
C14 C15 H15 110.6
O4 C16 N4 122.4(3)
O4 C16 C15 123.7(3)
N4 C16 C15 113.9(3)
N4 C17 C18 125.5(4)
N4 C17 S2 122.7(3)
C18 C17 S2 111.8(3)
C17 C18 C19 111.1(5)
C17 C18 C21 121.5(4)
C19 C18 C21 127.4(5)
C20 C19 C18 113.6(5)
C20 C19 H19 123.2
C18 C19 H19 123.2
C19 C20 S2 112.3(4)
C19 C20 H20 123.9
S2 C20 H20 123.9
O5 C21 O6 124.2(5)
O5 C21 C18 124.8(4)
O6 C21 C18 111.0(5)
C23 C22 O6 93.3(8)
C23 C22 H22A 113.1
O6 C22 H22A 113.1
C23 C22 H22B 113.1
O6 C22 H22B 113.1
H22A C22 H22B 110.4
C22 C23 H23A 109.5
C22 C23 H23B 109.5
H23A C23 H23B 109.5
C22 C23 H23C 109.5
H23A C23 H23C 109.5
H23B C23 H23C 109.5
O7 C24 C25 101.5(5)
O7 C24 C26 111.1(3)
C25 C24 C26 109.6(5)
O7 C24 C27 108.0(4)
C25 C24 C27 112.4(6)
C26 C24 C27 113.6(6)
C24 C25 H25A 109.5
C24 C25 H25B 109.5
H25A C25 H25B 109.5
C24 C25 H25C 109.5
H25A C25 H25C 109.5
H25B C25 H25C 109.5
C24 C26 H26A 109.5
C24 C26 H26B 109.5
H26A C26 H26B 109.5
C24 C26 H26C 109.5
H26A C26 H26C 109.5
H26B C26 H26C 109.5
C24 C27 H27A 109.5
C24 C27 H27B 109.5
H27A C27 H27B 109.5
C24 C27 H27C 109.5
H27A C27 H27C 109.5
H27B C27 H27C 109.5

loop_
_geom_bond_atom_site_label_1
_geom_bond_atom_site_label_2
_geom_bond_distance
S1 C10 1.705(5)
S1 C7 1.734(4)
S2 C20 1.716(7)
S2 C17 1.720(5)
O1 C1 1.203(5)
O2 C6 1.219(5)
O3 C11 1.242(4)
O4 C16 1.210(4)
O5 C21 1.199(6)
O6 C21 1.310(6)
O6 C22 1.560(12)
O7 C1 1.336(5)
O7 C24 1.477(5)
N1 C1 1.341(5)
N1 C5 1.433(7)
N1 C2 1.469(6)
N2 C6 1.344(5)
N2 C7 1.383(5)
N2 H2 0.8600
N3 C11 1.346(4)
N3 C15 1.464(4)
N3 C12 1.475(4)
N4 C16 1.359(5)
N4 C17 1.370(5)
N4 H4 0.8600
C2 C3 1.471(8)
C2 C6 1.511(7)
C2 H2A 0.9800
C3 C4 1.452(12)
C3 H3A 0.9700
C3 H3B 0.9700
C4 C5 1.566(9)
C4 H4A 0.9700
C4 H4B 0.9700
C5 H5A 0.9700
C5 H5B 0.9700
C7 C8 1.377(5)
C8 C9 1.429(5)
C8 C11 1.481(5)
C9 C10 1.357(6)
C9 H9 0.9300
C10 H10 0.9300
C12 C13 1.511(5)
C12 H12A 0.9700
C12 H12B 0.9700
C13 C14 1.518(6)
C13 H13A 0.9700
C13 H13B 0.9700
C14 C15 1.527(5)
C14 H14A 0.9700
C14 H14B 0.9700
C15 C16 1.523(5)
C15 H15 0.9800
C17 C18 1.376(6)
C18 C19 1.426(7)
C18 C21 1.462(7)
C19 C20 1.333(9)
C19 H19 0.9300
C20 H20 0.9300
C22 C23 1.360(12)
C22 H22A 0.9700
C22 H22B 0.9700
C23 H23A 0.9600
C23 H23B 0.9600
C23 H23C 0.9600
C24 C25 1.483(9)
C24 C26 1.496(7)
C24 C27 1.508(8)
C25 H25A 0.9600
C25 H25B 0.9600
C25 H25C 0.9600
C26 H26A 0.9600
C26 H26B 0.9600
C26 H26C 0.9600
C27 H27A 0.9600
C27 H27B 0.9600
C27 H27C 0.9600

loop_
_geom_torsion_atom_site_label_1
_geom_torsion_atom_site_label_2
_geom_torsion_atom_site_label_3
_geom_torsion_atom_site_label_4
_geom_torsion
C24 O7 C1 O1 16.0(6)
C24 O7 C1 N1 -163.9(3)
C5 N1 C1 O1 175.3(6)
C2 N1 C1 O1 12.4(6)
C5 N1 C1 O7 -4.9(7)
C2 N1 C1 O7 -167.7(3)
C1 N1 C2 C3 151.0(6)
C5 N1 C2 C3 -13.7(7)
C1 N1 C2 C6 -86.1(6)
C5 N1 C2 C6 109.2(6)
N1 C2 C3 C4 30.3(8)
C6 C2 C3 C4 -94.1(7)
C2 C3 C4 C5 -37.2(9)
C1 N1 C5 C4 -171.9(6)
C2 N1 C5 C4 -8.2(8)
C3 C4 C5 N1 28.4(9)
C7 N2 C6 O2 -2.9(7)
C7 N2 C6 C2 179.0(4)
N1 C2 C6 O2 176.2(4)
C3 C2 C6 O2 -64.4(8)
N1 C2 C6 N2 -5.7(7)
C3 C2 C6 N2 113.8(6)
C6 N2 C7 C8 -179.2(4)
C6 N2 C7 S1 0.6(5)
C10 S1 C7 C8 1.7(3)
C10 S1 C7 N2 -178.1(3)
N2 C7 C8 C9 177.3(3)
S1 C7 C8 C9 -2.5(4)
N2 C7 C8 C11 -1.2(5)
S1 C7 C8 C11 179.0(3)
C7 C8 C9 C10 2.2(5)
C11 C8 C9 C10 -179.4(4)
C8 C9 C10 S1 -0.9(5)
C7 S1 C10 C9 -0.4(4)
C15 N3 C11 O3 -1.6(5)
C12 N3 C11 O3 -165.8(3)
C15 N3 C11 C8 176.7(3)
C12 N3 C11 C8 12.4(5)
C7 C8 C11 O3 20.9(5)
C9 C8 C11 O3 -157.3(4)
C7 C8 C11 N3 -157.3(3)
C9 C8 C11 N3 24.4(5)
C11 N3 C12 C13 151.2(3)
C15 N3 C12 C13 -13.9(4)
N3 C12 C13 C14 32.3(4)
C12 C13 C14 C15 -39.2(4)
C11 N3 C15 C16 -58.1(4)
C12 N3 C15 C16 108.6(3)
C11 N3 C15 C14 -177.0(3)
C12 N3 C15 C14 -10.2(4)
C13 C14 C15 N3 30.2(4)
C13 C14 C15 C16 -88.1(4)
C17 N4 C16 O4 -0.4(6)
C17 N4 C16 C15 177.0(3)
N3 C15 C16 O4 -37.6(5)
C14 C15 C16 O4 76.2(5)
N3 C15 C16 N4 145.0(3)
C14 C15 C16 N4 -101.1(4)
C16 N4 C17 C18 -179.0(4)
C16 N4 C17 S2 2.6(6)
C20 S2 C17 N4 -179.8(5)
C20 S2 C17 C18 1.6(4)
N4 C17 C18 C19 179.8(5)
S2 C17 C18 C19 -1.6(6)
N4 C17 C18 C21 1.4(7)
S2 C17 C18 C21 -180.0(4)
C17 C18 C19 C20 0.7(9)
C21 C18 C19 C20 179.0(6)
C18 C19 C20 S2 0.5(9)
C17 S2 C20 C19 -1.2(7)
C22 O6 C21 O5 16.3(11)
C22 O6 C21 C18 -164.6(7)
C17 C18 C21 O5 -2.5(9)
C19 C18 C21 O5 179.4(6)
C17 C18 C21 O6 178.4(5)
C19 C18 C21 O6 0.3(9)
C21 O6 C22 C23 -97.6(10)
C1 O7 C24 C25 172.9(5)
C1 O7 C24 C26 -70.7(5)
C1 O7 C24 C27 54.5(6)
